data_7043262
loop_
_publ_author_name
'Matyuska, Ferenc'
'Szorcsik, Attila'
'Nagy, Nora V.'
'Dancs, \'Agnes'
'Kov\'ats, \'Eva'
'Benyei, Attila'
'Gajda, Tam\'as'

_publ_section_title
;
 Tailoring the local environment around metal ions: solution chemical and
 structural study of some multidentate tripodal ligands
;
_journal_name_full 'Dalton Trans.'
_journal_paper_doi 10.1039/C7DT00104E
_journal_year 2017
_chemical_absolute_configuration unk
_chemical_formula_moiety 'C144 H198 Cl11 Cu11 N42, 6(C2 H6 O), 11(Cl), 6(H2O)'
_chemical_formula_sum 'C156 H246 Cl22 Cu11 N42 O12'
_chemical_formula_weight 4380.77
_space_group_crystal_system cubic
_space_group_IT_number 197
_space_group_name_Hall 'I 2 2 3'
_space_group_name_H-M_alt 'I 2 3'
_symmetry_space_group_name_Hall 'I 2 2 3'
_symmetry_space_group_name_H-M 'I 2 3'
_atom_sites_solution_hydrogens mixed
_atom_sites_solution_primary direct
_atom_sites_solution_secondary direct
_audit_creation_date 2016-07-08T15:13:31-00:00
_audit_creation_method 'WinGX routine CIF_UPDATE'
_audit_update_record
;
2017-01-08 deposited with the CCDC.
2017-06-06 downloaded from the CCDC.
;
_cell_angle_alpha 90
_cell_angle_beta 90
_cell_angle_gamma 90
_cell_formula_units_Z 4
_cell_length_a 26.85010(10)
_cell_length_b 26.85010(10)
_cell_length_c 26.85010(10)
_cell_measurement_reflns_used 30575
_cell_measurement_temperature 298(2)
_cell_measurement_theta_max 73.2610
_cell_measurement_theta_min 3.2680
_cell_volume 19356.99(12)
_computing_molecular_graphics 'ORTEP-3 for Windows (Farrugia, 2012)'
_computing_publication_material 'WinGX publication routines (Farrugia, 2012)'
_computing_structure_refinement 'SHELXL-2013 (Sheldrick, 2013)'
_computing_structure_solution 'SIR-97 (Altomare et al., 1999)'
_diffrn_ambient_temperature 298(2)
_diffrn_detector 'CCD plate'
_diffrn_detector_area_resol_mean 10.5908
_diffrn_detector_type Atlas
_diffrn_measured_fraction_theta_full 1
_diffrn_measured_fraction_theta_max 0.995
_diffrn_measurement_device 'four-circle diffractometer'
_diffrn_measurement_device_type 'SuperNova, Dual, Cu at zero, Atlas'
_diffrn_measurement_method '\w scans'
_diffrn_radiation_monochromator mirror
_diffrn_radiation_probe x-ray
_diffrn_radiation_type CuK\a
_diffrn_radiation_wavelength 1.54184
_diffrn_reflns_av_R_equivalents 0.0295
_diffrn_reflns_Laue_measured_fraction_full 1
_diffrn_reflns_Laue_measured_fraction_max 0.995
_diffrn_reflns_limit_h_max 33
_diffrn_reflns_limit_h_min -33
_diffrn_reflns_limit_k_max 33
_diffrn_reflns_limit_k_min -31
_diffrn_reflns_limit_l_max 24
_diffrn_reflns_limit_l_min -32
_diffrn_reflns_number 73532
_diffrn_reflns_point_group_measured_fraction_full 1
_diffrn_reflns_point_group_measured_fraction_max 0.995
_diffrn_reflns_theta_full 67.684
_diffrn_reflns_theta_max 73.746
_diffrn_reflns_theta_min 3.292
_diffrn_source_type 'SuperNova (Cu) X-ray Source'
_diffrn_standards_number 0
_exptl_absorpt_coefficient_mu 4.599
_exptl_absorpt_correction_T_max 1.00000
_exptl_absorpt_correction_T_min 0.63038
_exptl_absorpt_correction_type multi-scan
_exptl_absorpt_process_details
;
CrysAlisPro, Agilent Technologies,
Version 1.171.37.35 (release 13-08-2014 CrysAlis171 .NET)
(compiled Aug 13 2014,18:06:01)
Empirical absorption correction using spherical harmonics,
 implemented in SCALE3 ABSPACK scaling algorithm.
;
_exptl_crystal_colour blue
_exptl_crystal_density_diffrn 1.503
_exptl_crystal_density_method 'not measured'
_exptl_crystal_description block
_exptl_crystal_F_000 9060
_exptl_crystal_size_max 0.3
_exptl_crystal_size_mid 0.26
_exptl_crystal_size_min 0.25
_refine_diff_density_max 1.688
_refine_diff_density_min -1.806
_refine_diff_density_rms 0.156
_refine_ls_abs_structure_details
;
 Refined as an inversion twin.
;
_refine_ls_abs_structure_Flack 0.51(5)
_refine_ls_extinction_method none
_refine_ls_goodness_of_fit_ref 1.09
_refine_ls_hydrogen_treatment mixed
_refine_ls_matrix_type full
_refine_ls_number_constraints 0
_refine_ls_number_parameters 381
_refine_ls_number_reflns 6505
_refine_ls_number_restraints 5
_refine_ls_restrained_S_all 1.09
_refine_ls_R_factor_all 0.0866
_refine_ls_R_factor_gt 0.0837
_refine_ls_shift/su_max 2.593
_refine_ls_shift/su_mean 0.02
_refine_ls_structure_factor_coef Fsqd
_refine_ls_weighting_details 'w=1/[\s^2^(Fo^2^)+(0.1878P)^2^+9.7076P] where P=(Fo^2^+2Fc^2^)/3'
_refine_ls_weighting_scheme calc
_refine_ls_wR_factor_ref 0.2415
_reflns_number_gt 6034
_reflns_number_total 6505
_reflns_threshold_expression 'I > 2\s(I)'
_cod_data_source_file c7dt00104e2.cif
_cod_data_source_block 4
_cod_original_cell_volume 19357.0(2)
_cod_database_code 7043262
_publcif_datablock.id {323cb2f9-b221-40f0-9a7c-3100bf0d038b}

_shelx_space_group_comment
;
The symmetry employed for this shelxl refinement is uniquely defined
by the following loop, which should always be used as a source of
symmetry information in preference to the above space-group names.
They are only intended as comments.
;

loop_
_space_group_symop_operation_xyz
'x, y, z'
'-x, -y, z'
'x, -y, -z'
'-x, y, -z'
'z, x, y'
'y, z, x'
'-z, -x, y'
'-y, z, -x'
'z, -x, -y'
'-y, -z, x'
'-z, x, -y'
'y, -z, -x'
'x+1/2, y+1/2, z+1/2'
'-x+1/2, -y+1/2, z+1/2'
'x+1/2, -y+1/2, -z+1/2'
'-x+1/2, y+1/2, -z+1/2'
'z+1/2, x+1/2, y+1/2'
'y+1/2, z+1/2, x+1/2'
'-z+1/2, -x+1/2, y+1/2'
'-y+1/2, z+1/2, -x+1/2'
'z+1/2, -x+1/2, -y+1/2'
'-y+1/2, -z+1/2, x+1/2'
'-z+1/2, x+1/2, -y+1/2'
'y+1/2, -z+1/2, -x+1/2'

loop_
_atom_site_label
_atom_site_fract_x
_atom_site_fract_y
_atom_site_fract_z
_atom_site_U_iso_or_equiv
_atom_site_adp_type
_atom_site_calc_flag
_atom_site_occupancy
_atom_site_type_symbol
C2 0.2419(4) 0.0852(4) 0.5505(4) 0.080(3) Uani d 1 C
H2A 0.2575 0.0527 0.548 0.096 Uiso calc 1 H
H2B 0.2631 0.1059 0.5712 0.096 Uiso calc 1 H
C3 0.1935(4) 0.0796(4) 0.5751(5) 0.085(3) Uani d 1 C
H3A 0.1983 0.0707 0.6098 0.102 Uiso calc 1 H
H3B 0.1746 0.0533 0.5592 0.102 Uiso calc 1 H
C5 0.2867(3) 0.1315(4) 0.4846(4) 0.081(3) Uani d 1 C
H5A 0.2884 0.1334 0.4485 0.098 Uiso calc 1 H
H5B 0.3144 0.1113 0.4961 0.098 Uiso calc 1 H
C6 0.2909(3) 0.1840(3) 0.5067(5) 0.079(2) Uani d 1 C
H6A 0.2955 0.1819 0.5425 0.095 Uiso calc 1 H
H6B 0.3195 0.201 0.4927 0.095 Uiso calc 1 H
C8 0.2227(4) 0.0698(4) 0.4646(4) 0.085(3) Uani d 1 C
H8A 0.1981 0.0487 0.4806 0.102 Uiso calc 1 H
H8B 0.2509 0.0491 0.4555 0.102 Uiso calc 1 H
C9 0.2007(5) 0.0919(5) 0.4187(4) 0.095(4) Uani d 1 C
H9A 0.2271 0.1044 0.3976 0.114 Uiso calc 1 H
H9B 0.183 0.0662 0.4004 0.114 Uiso calc 1 H
C12 0.209(2) 0.2229(11) 0.6310(13) 0.45(6) Uani d 1 C
H12A 0.2149 0.2345 0.5972 0.537 Uiso calc 1 H
H12B 0.1746 0.2126 0.6326 0.537 Uiso calc 1 H
C13 0.2389(5) 0.1785(10) 0.6373(6) 0.142(8) Uani d 1 C
H13A 0.2722 0.1877 0.6465 0.213 Uiso calc 1 H
H13B 0.2396 0.1602 0.6066 0.213 Uiso calc 1 H
H13C 0.2245 0.1582 0.6629 0.213 Uiso calc 1 H
C20 0.1136(3) 0.1186(4) 0.4223(4) 0.069(2) Uani d 1 C
H20A 0.0926 0.1464 0.432 0.083 Uiso calc 1 H
H20B 0.1054 0.0907 0.4438 0.083 Uiso calc 1 H
C22 0.0676(3) 0.0668(3) 0.3597(3) 0.0633(18) Uani d 1 C
H22 0.0542 0.0494 0.3865 0.076 Uiso calc 1 H
C23 0.1015(3) 0.1046(3) 0.3694(4) 0.0619(18) Uani d 1 C
C24 0.1234(3) 0.1274(4) 0.3274(4) 0.071(2) Uani d 1 C
H24 0.1476 0.1518 0.3319 0.085 Uiso calc 1 H
C25 0.1092(5) 0.1139(5) 0.2796(4) 0.084(3) Uani d 1 C
H25 0.1224 0.1301 0.252 0.101 Uiso calc 1 H
C26 0.0745(4) 0.0755(4) 0.2737(3) 0.074(2) Uani d 1 C
H26 0.0665 0.0647 0.2418 0.088 Uiso calc 1 H
C30 0.1129(3) 0.1210(4) 0.5825(4) 0.071(2) Uani d 1 C
H30A 0.0995 0.0959 0.5602 0.085 Uiso calc 1 H
H30B 0.0959 0.1521 0.5753 0.085 Uiso calc 1 H
C32 0.0670(3) 0.0681(4) 0.6441(3) 0.0654(19) Uani d 1 C
H32 0.053 0.0521 0.6167 0.079 Uiso calc 1 H
C33 0.1015(3) 0.1061(4) 0.6352(3) 0.0646(18) Uani d 1 C
C34 0.1211(5) 0.1297(5) 0.6750(4) 0.092(3) Uani d 1 C
H34 0.1425 0.1566 0.6709 0.111 Uiso calc 1 H
C35 0.1086(6) 0.1130(7) 0.7222(5) 0.107(5) Uani d 1 C
H35 0.1242 0.1267 0.7499 0.128 Uiso calc 1 H
C36 0.0744(4) 0.0775(5) 0.7282(4) 0.083(3) Uani d 1 C
H36 0.0648 0.0689 0.7604 0.1 Uiso calc 1 H
C70 0.2412(5) 0.2612(4) 0.5160(5) 0.098(3) Uani d 1 C
H70A 0.2314 0.2578 0.5506 0.117 Uiso calc 1 H
H70B 0.2141 0.2778 0.4989 0.117 Uiso calc 1 H
C72 0.3019(6) 0.3099(6) 0.5585(7) 0.114(4) Uani d 1 C
H72 0.2859 0.2984 0.587 0.137 Uiso calc 1 H
C73 0.2851(5) 0.2945(4) 0.5143(5) 0.093(3) Uani d 1 C
C74 0.3076(9) 0.3131(7) 0.4711(9) 0.141(7) Uani d 1 C
H74 0.2964 0.3043 0.4395 0.169 Uiso calc 1 H
C75 0.3493(14) 0.3468(8) 0.4781(9) 0.166(11) Uani d 1 C
H75 0.3665 0.3615 0.4519 0.199 Uiso calc 1 H
C76 0.3604(7) 0.3546(7) 0.5255(7) 0.118(5) Uani d 1 C
H76 0.3886 0.3743 0.5299 0.142 Uiso calc 1 H
N1 0.23903(19) 0.10774(19) 0.4995(3) 0.0576(11) Uani d 1 N
N4 0.1661(3) 0.1273(3) 0.5716(2) 0.0608(15) Uani d 1 N
H4 0.1795 0.149 0.5977 0.073 Uiso calc 1 H
N7 0.2455(3) 0.2118(3) 0.4955(5) 0.089(2) Uani d 1 N
H7 0.2477 0.2177 0.4595 0.107 Uiso calc 1 H
N10 0.1663(3) 0.1324(3) 0.4305(3) 0.0658(16) Uani d 1 N
H10 0.1736 0.1592 0.4068 0.079 Uiso calc 1 H
N21 0.0527(3) 0.0539(3) 0.3128(3) 0.0683(17) Uani d 1 N
N31 0.0530(3) 0.0533(3) 0.6895(3) 0.0657(16) Uani d 1 N
N71 0.3415(5) 0.3416(4) 0.5642(5) 0.106(3) Uani d 1 N
O1W 0.3397(9) 0 0.5 0.206(11) Uani d 1 O
O2W 0 0 0.0899(16) 0.74(10) Uani d 1 O
O11 0.2138(13) 0.2655(9) 0.6627(11) 0.232(11) Uani d 1 O
Cl1 0.12676(7) 0.21857(7) 0.50315(10) 0.0771(5) Uani d 1 Cl
Cl2 0 0 0.20812(8) 0.0814(7) Uani d 1 Cl
Cl3 0.3113(2) 0.3113(2) 0.6887(2) 0.152(3) Uani d 1 Cl
Cl4 0.09504(11) 0 0.5 0.0935(8) Uani d 1 Cl
Cl5 0.2306(3) 0.2186(3) 0.3726(2) 0.185(3) Uani d 1 Cl
Cl6 0 0 0.440(2) 0.86(10) Uani d 0.6667 Cl
Cu1 0.18552(3) 0.16063(3) 0.50221(5) 0.0573(3) Uani d 1 Cu
Cu2 0 0 0.30045(4) 0.0607(4) Uani d 1 Cu
Cu3 0.36386(12) 0.36386(12) 0.63614(12) 0.1277(13) Uani d 1 Cu
H11 0.221(12) 0.278(11) 0.691(6) 0.192 Uiso d 1 H
H11A 0.3080(11) 0 0.5 0.153 Uiso d 1 H
H11B 0.3714(11) 0 0.5 0.153 Uiso d 1 H
H21A -0.020(7) -0.025(6) 0.095(9) 0.153 Uiso d 1 H

loop_
_atom_site_aniso_label
_atom_site_aniso_U_11
_atom_site_aniso_U_22
_atom_site_aniso_U_33
_atom_site_aniso_U_12
_atom_site_aniso_U_13
_atom_site_aniso_U_23
C2 0.078(5) 0.086(6) 0.077(5) 0.037(5) 0.016(4) 0.025(4)
C3 0.080(6) 0.086(6) 0.088(6) 0.033(5) 0.018(5) 0.031(5)
C5 0.064(4) 0.078(5) 0.103(7) 0.027(4) 0.010(4) 0.007(4)
C6 0.056(3) 0.082(5) 0.099(7) 0.005(3) -0.014(4) 0.005(5)
C8 0.093(6) 0.074(5) 0.088(6) 0.029(5) 0.002(5) -0.015(5)
C9 0.086(6) 0.117(8) 0.083(6) 0.047(6) -0.025(5) -0.044(6)
C12 0.98(19) 0.17(3) 0.20(3) -0.13(6) 0.20(7) -0.10(3)
C13 0.080(7) 0.25(2) 0.094(8) -0.048(11) -0.003(6) -0.032(12)
C20 0.067(5) 0.075(5) 0.065(5) 0.003(4) 0.002(4) -0.005(4)
C22 0.056(4) 0.077(5) 0.057(4) -0.013(3) 0.000(3) -0.004(4)
C23 0.054(4) 0.061(4) 0.070(5) 0.001(3) -0.004(3) 0.008(3)
C24 0.066(4) 0.078(5) 0.068(5) -0.012(4) -0.010(4) 0.011(4)
C25 0.092(7) 0.094(7) 0.067(5) -0.021(5) 0.009(5) 0.012(5)
C26 0.074(5) 0.096(7) 0.051(4) -0.015(5) 0.001(4) 0.000(4)
C30 0.048(4) 0.096(6) 0.068(5) 0.007(4) 0.002(3) 0.010(4)
C32 0.064(4) 0.083(5) 0.050(4) 0.008(4) -0.002(3) -0.010(4)
C33 0.057(4) 0.081(5) 0.056(4) 0.009(4) 0.004(3) 0.004(4)
C34 0.101(8) 0.103(8) 0.072(6) -0.022(7) 0.008(5) -0.008(5)
C35 0.093(8) 0.162(13) 0.066(6) -0.030(8) 0.010(5) -0.028(7)
C36 0.086(7) 0.108(8) 0.055(5) -0.008(6) 0.003(4) -0.011(5)
C70 0.097(7) 0.076(5) 0.119(9) 0.003(5) 0.008(6) -0.018(5)
C72 0.115(9) 0.089(7) 0.137(12) -0.001(7) 0.003(9) -0.012(8)
C73 0.099(7) 0.062(4) 0.119(9) 0.004(4) -0.023(6) -0.007(5)
C74 0.175(18) 0.093(9) 0.156(16) -0.006(10) -0.029(14) -0.021(10)
C75 0.26(3) 0.121(14) 0.121(13) 0.014(17) 0.050(16) 0.007(11)
C76 0.128(12) 0.116(11) 0.111(11) -0.009(9) 0.010(9) 0.007(8)
N1 0.057(2) 0.057(2) 0.059(2) 0.0177(19) -0.002(3) 0.012(3)
N4 0.056(3) 0.073(4) 0.053(3) 0.007(3) 0.009(3) 0.010(3)
N7 0.068(3) 0.066(3) 0.135(7) 0.009(3) 0.004(5) 0.008(5)
N10 0.062(3) 0.067(4) 0.069(4) 0.018(3) -0.001(3) -0.010(3)
N21 0.073(4) 0.081(5) 0.051(3) -0.007(3) 0.006(3) 0.001(3)
N31 0.059(4) 0.082(5) 0.056(4) 0.000(3) 0.008(3) -0.002(3)
N71 0.102(7) 0.094(6) 0.123(8) -0.009(5) 0.005(6) -0.013(6)
O1W 0.137(15) 0.24(3) 0.24(3) 0 0 0.04(3)
O2W 1.0(2) 1.2(3) 0.10(2) -0.4(3) 0 0
O11 0.30(3) 0.158(15) 0.24(3) -0.026(18) -0.01(2) -0.031(16)
Cl1 0.0758(9) 0.0787(10) 0.0768(10) 0.0378(8) -0.0017(11) -0.0056(11)
Cl2 0.0959(16) 0.1039(17) 0.0443(9) -0.005(2) 0 0
Cl3 0.152(3) 0.152(3) 0.152(3) -0.015(3) 0.015(3) 0.015(3)
Cl4 0.0742(14) 0.0795(15) 0.127(2) 0 0 0.004(2)
Cl5 0.192(6) 0.248(8) 0.116(3) -0.068(5) -0.030(3) 0.071(4)
Cl6 0.142(17) 2.0(3) 0.45(6) 0.11(8) 0 0
Cu1 0.0581(5) 0.0613(5) 0.0525(5) 0.0214(4) 0.0001(5) -0.0006(5)
Cu2 0.0600(7) 0.0782(8) 0.0440(6) -0.0020(9) 0 0
Cu3 0.1277(13) 0.1277(13) 0.1277(13) 0.0102(15) -0.0102(15) -0.0102(15)

loop_
_atom_type_symbol
_atom_type_description
_atom_type_scat_dispersion_real
_atom_type_scat_dispersion_imag
_atom_type_scat_source
C C 0.0181 0.0091 'International Tables Vol C Tables 4.2.6.8 and 6.1.1.4'
H H 0 0 'International Tables Vol C Tables 4.2.6.8 and 6.1.1.4'
N N 0.0311 0.018 'International Tables Vol C Tables 4.2.6.8 and 6.1.1.4'
O O 0.0492 0.0322 'International Tables Vol C Tables 4.2.6.8 and 6.1.1.4'
Cl Cl 0.3639 0.7018 'International Tables Vol C Tables 4.2.6.8 and 6.1.1.4'
Cu Cu -1.9646 0.5888 'International Tables Vol C Tables 4.2.6.8 and 6.1.1.4'

loop_
_geom_angle_atom_site_label_1
_geom_angle_atom_site_label_2
_geom_angle_atom_site_label_3
_geom_angle
_geom_angle_site_symmetry_1
_geom_angle_site_symmetry_3
C3 C2 N1 114.0(8) . .
C3 C2 H2A 108.8 . .
N1 C2 H2A 108.7 . .
C3 C2 H2B 108.7 . .
N1 C2 H2B 108.7 . .
H2A C2 H2B 107.6 . .
C2 C3 N4 108.9(8) . .
C2 C3 H3A 109.9 . .
N4 C3 H3A 109.9 . .
C2 C3 H3B 109.9 . .
N4 C3 H3B 109.9 . .
H3A C3 H3B 108.3 . .
N1 C5 C6 110.7(7) . .
N1 C5 H5A 109.5 . .
C6 C5 H5A 109.5 . .
N1 C5 H5B 109.5 . .
C6 C5 H5B 109.5 . .
H5A C5 H5B 108.1 . .
N7 C6 C5 109.1(7) . .
N7 C6 H6A 109.8 . .
C5 C6 H6A 109.9 . .
N7 C6 H6B 109.9 . .
C5 C6 H6B 109.9 . .
H6A C6 H6B 108.3 . .
N1 C8 C9 112.0(9) . .
N1 C8 H8A 109.2 . .
C9 C8 H8A 109.2 . .
N1 C8 H8B 109.2 . .
C9 C8 H8B 109.2 . .
H8A C8 H8B 107.9 . .
N10 C9 C8 111.6(8) . .
N10 C9 H9A 109.3 . .
C8 C9 H9A 109.3 . .
N10 C9 H9B 109.3 . .
C8 C9 H9B 109.3 . .
H9A C9 H9B 108 . .
O11 C12 C13 123(3) . .
O11 C12 H12A 106.6 . .
C13 C12 H12A 106.6 . .
O11 C12 H12B 106.6 . .
C13 C12 H12B 106.6 . .
H12A C12 H12B 106.6 . .
C12 C13 H13A 109.5 . .
C12 C13 H13B 109.5 . .
H13A C13 H13B 109.5 . .
C12 C13 H13C 109.5 . .
H13A C13 H13C 109.5 . .
H13B C13 H13C 109.5 . .
N10 C20 C23 114.2(7) . .
N10 C20 H20A 108.7 . .
C23 C20 H20A 108.7 . .
N10 C20 H20B 108.7 . .
C23 C20 H20B 108.7 . .
H20A C20 H20B 107.6 . .
N21 C22 C23 123.4(8) . .
N21 C22 H22 118.3 . .
C23 C22 H22 118.3 . .
C22 C23 C24 116.2(8) . .
C22 C23 C20 120.1(8) . .
C24 C23 C20 123.7(8) . .
C25 C24 C23 120.7(8) . .
C25 C24 H24 119.7 . .
C23 C24 H24 119.7 . .
C24 C25 C26 118.7(8) . .
C24 C25 H25 120.6 . .
C26 C25 H25 120.6 . .
N21 C26 C25 121.6(8) . .
N21 C26 H26 119.2 . .
C25 C26 H26 119.2 . .
N4 C30 C33 114.5(7) . .
N4 C30 H30A 108.6 . .
C33 C30 H30A 108.6 . .
N4 C30 H30B 108.6 . .
C33 C30 H30B 108.6 . .
H30A C30 H30B 107.6 . .
N31 C32 C33 123.9(8) . .
N31 C32 H32 118 . .
C33 C32 H32 118 . .
C34 C33 C32 117.7(9) . .
C34 C33 C30 122.9(9) . .
C32 C33 C30 119.3(8) . .
C33 C34 C35 118.7(12) . .
C33 C34 H34 120.7 . .
C35 C34 H34 120.6 . .
C36 C35 C34 120.5(11) . .
C36 C35 H35 119.8 . .
C34 C35 H35 119.8 . .
C35 C36 N31 122.8(10) . .
C35 C36 H36 118.6 . .
N31 C36 H36 118.6 . .
N7 C70 C73 118.8(10) . .
N7 C70 H70A 107.6 . .
C73 C70 H70A 107.6 . .
N7 C70 H70B 107.6 . .
C73 C70 H70B 107.6 . .
H70A C70 H70B 107.1 . .
C73 C72 N71 123.7(16) . .
C73 C72 H72 118.2 . .
N71 C72 H72 118.2 . .
C72 C73 C74 118.7(14) . .
C72 C73 C70 115.4(13) . .
C74 C73 C70 125.7(12) . .
C73 C74 C75 116.5(17) . .
C73 C74 H74 121.7 . .
C75 C74 H74 121.8 . .
C76 C75 C74 113(2) . .
C76 C75 H75 123.3 . .
C74 C75 H75 123.3 . .
N71 C76 C75 133(2) . .
N71 C76 H76 113.3 . .
C75 C76 H76 113.3 . .
C8 N1 C5 112.8(8) . .
C8 N1 C2 108.8(8) . .
C5 N1 C2 112.1(7) . .
C8 N1 Cu1 107.5(5) . .
C5 N1 Cu1 108.7(4) . .
C2 N1 Cu1 106.8(5) . .
C30 N4 C3 111.8(8) . .
C30 N4 Cu1 117.4(5) . .
C3 N4 Cu1 107.3(5) . .
C30 N4 H4 106.6 . .
C3 N4 H4 106.6 . .
Cu1 N4 H4 106.6 . .
C70 N7 C6 117.2(10) . .
C70 N7 Cu1 120.2(7) . .
C6 N7 Cu1 106.5(6) . .
C70 N7 H7 103.6 . .
C6 N7 H7 103.6 . .
Cu1 N7 H7 103.6 . .
C9 N10 C20 112.6(9) . .
C9 N10 Cu1 107.9(6) . .
C20 N10 Cu1 117.1(6) . .
C9 N10 H10 106.2 . .
C20 N10 H10 106.2 . .
Cu1 N10 H10 106.2 . .
C26 N21 C22 119.1(8) . .
C26 N21 Cu2 118.9(6) . .
C22 N21 Cu2 121.9(6) . .
C32 N31 C36 116.1(8) . .
C32 N31 Cu2 121.8(6) . 3_556
C36 N31 Cu2 122.0(7) . 3_556
C76 N71 C72 114.1(15) . .
C76 N71 Cu3 125.9(12) . .
C72 N71 Cu3 120.0(11) . .
H11A O1W H11B 180 . .
C12 O11 H11 150(10) . .
N1 Cu1 N7 85.0(2) . .
N1 Cu1 N10 83.7(3) . .
N7 Cu1 N10 109.6(5) . .
N1 Cu1 N4 84.8(3) . .
N7 Cu1 N4 122.1(5) . .
N10 Cu1 N4 125.5(3) . .
N1 Cu1 Cl1 178.6(2) . .
N7 Cu1 Cl1 94.9(2) . .
N10 Cu1 Cl1 95.0(2) . .
N4 Cu1 Cl1 96.3(2) . .
N31 Cu2 N31 164.7(4) 4_556 3_556
N31 Cu2 N21 88.0(2) 4_556 .
N31 Cu2 N21 89.6(2) 3_556 .
N31 Cu2 N21 89.6(2) 4_556 2
N31 Cu2 N21 88.0(2) 3_556 2
N21 Cu2 N21 161.5(4) . 2
N31 Cu2 Cl2 97.6(2) 4_556 .
N31 Cu2 Cl2 97.6(2) 3_556 .
N21 Cu2 Cl2 99.3(2) . .
N21 Cu2 Cl2 99.3(2) 2 .
N71 Cu3 N71 116.1(2) 12_566 11_656
N71 Cu3 N71 116.1(2) 12_566 .
N71 Cu3 N71 116.1(2) 11_656 .
N71 Cu3 Cl3 101.6(3) 12_566 .
N71 Cu3 Cl3 101.6(3) 11_656 .
N71 Cu3 Cl3 101.6(3) . .

loop_
_geom_bond_atom_site_label_1
_geom_bond_atom_site_label_2
_geom_bond_site_symmetry_2
_geom_bond_distance
C2 C3 . 1.466(14)
C2 N1 . 1.499(11)
C2 H2A . 0.97
C2 H2B . 0.97
C3 N4 . 1.481(12)
C3 H3A . 0.97
C3 H3B . 0.97
C5 N1 . 1.486(11)
C5 C6 . 1.534(14)
C5 H5A . 0.97
C5 H5B . 0.97
C6 N7 . 1.462(11)
C6 H6A . 0.97
C6 H6B . 0.97
C8 N1 . 1.453(13)
C8 C9 . 1.489(16)
C8 H8A . 0.97
C8 H8B . 0.97
C9 N10 . 1.462(11)
C9 H9A . 0.97
C9 H9B . 0.97
C12 O11 . 1.43(3)
C12 C13 . 1.445(14)
C12 H12A . 0.97
C12 H12B . 0.97
C13 H13A . 0.96
C13 H13B . 0.96
C13 H13C . 0.96
C20 N10 . 1.481(13)
C20 C23 . 1.505(13)
C20 H20A . 0.97
C20 H20B . 0.97
C22 N21 . 1.367(11)
C22 C23 . 1.386(12)
C22 H22 . 0.9302
C23 C24 . 1.413(13)
C24 C25 . 1.387(15)
C24 H24 . 0.93
C25 C26 . 1.398(15)
C25 H25 . 0.9301
C26 N21 . 1.333(12)
C26 H26 . 0.9299
C30 N4 . 1.468(11)
C30 C33 . 1.502(13)
C30 H30A . 0.97
C30 H30B . 0.97
C32 N31 . 1.336(12)
C32 C33 . 1.398(14)
C32 H32 . 0.9299
C33 C34 . 1.349(15)
C34 C35 . 1.384(19)
C34 H34 . 0.93
C35 C36 . 1.34(2)
C35 H35 . 0.9298
C36 N31 . 1.353(13)
C36 H36 . 0.9301
C70 N7 . 1.439(14)
C70 C73 . 1.481(17)
C70 H70A . 0.97
C70 H70B . 0.97
C72 C73 . 1.33(2)
C72 N71 . 1.37(2)
C72 H72 . 0.9303
C73 C74 . 1.40(3)
C74 C75 . 1.45(4)
C74 H74 . 0.9298
C75 C76 . 1.32(3)
C75 H75 . 0.9298
C76 N71 . 1.21(2)
C76 H76 . 0.9298
N1 Cu1 . 2.021(4)
N4 Cu1 . 2.132(6)
N4 H4 . 0.98
N7 Cu1 . 2.125(8)
N7 H7 . 0.98
N10 Cu1 . 2.131(8)
N10 H10 . 0.98
N21 Cu2 . 2.051(8)
N31 Cu2 3_556 2.037(8)
N71 Cu3 . 2.109(13)
O1W H11A . 0.850(14)
O1W H11B . 0.853(14)
O2W H21A . 0.87(4)
O11 H11 . 0.85(3)
Cl1 Cu1 . 2.2159(15)
Cl2 Cu2 . 2.479(2)
Cl3 Cu3 . 2.443(11)
Cu2 N31 4_556 2.037(8)
Cu2 N31 3_556 2.037(8)
Cu2 N21 2 2.051(8)
Cu3 N71 12_566 2.109(13)
Cu3 N71 11_656 2.109(13)

loop_
_geom_hbond_atom_site_label_D
_geom_hbond_atom_site_label_H
_geom_hbond_atom_site_label_A
_geom_hbond_distance_DH
_geom_hbond_distance_HA
_geom_hbond_distance_DA
_geom_hbond_angle_DHA
_geom_hbond_site_symmetry_A
C2 H2A Cl1 0.97 2.67 3.308(8) 123.6 22
C8 H8B Cl1 0.97 2.66 3.422(10) 135.7 20_545
C13 H13B N4 0.96 2.36 2.969(16) 121.1 .
C13 H13C Cl5 0.96 2.51 3.08(2) 117.6 22
C20 H20A Cl1 0.97 2.87 3.471(10) 120.9 .
C20 H20B Cl4 0.97 2.88 3.838(10) 170.5 .
C22 H22 Cl6 0.93 2.44 3.34(4) 163.6 .
C25 H25 Cl3 0.93 2.92 3.814(10) 161.6 14_554
C26 H26 Cl2 0.93 2.65 3.349(9) 132.4 .
C30 H30B Cl1 0.97 2.76 3.396(10) 123.6 .
C32 H32 Cl6 0.93 2.51 3.42(4) 164.9 3_556
C36 H36 Cl2 0.93 2.68 3.352(12) 130.1 3_556
C70 H70B Cl1 0.97 2.84 3.297(13) 110 .
C72 H72 Cl3 0.93 2.84 3.505(19) 129.8 .
N7 H7 Cl5 0.98 2.38 3.327(16) 163 .
N10 H10 Cl5 0.98 2.39 3.279(11) 150 .
O11 H11 Cl3 0.85(3) 2.6(3) 2.98(3) 11E1(3) .

loop_
_geom_torsion_atom_site_label_1
_geom_torsion_atom_site_label_2
_geom_torsion_atom_site_label_3
_geom_torsion_atom_site_label_4
_geom_torsion
_geom_torsion_site_symmetry_4
N1 C2 C3 N4 -49.2(14) .
N1 C5 C6 N7 -50.8(12) .
N1 C8 C9 N10 -45.0(15) .
N21 C22 C23 C24 -4.5(14) .
N21 C22 C23 C20 176.3(9) .
N10 C20 C23 C22 143.4(9) .
N10 C20 C23 C24 -35.7(12) .
C22 C23 C24 C25 3.2(15) .
C20 C23 C24 C25 -177.6(10) .
C23 C24 C25 C26 -3.1(18) .
C24 C25 C26 N21 4.3(19) .
N31 C32 C33 C34 -1.1(15) .
N31 C32 C33 C30 -177.5(8) .
N4 C30 C33 C34 49.0(15) .
N4 C30 C33 C32 -134.8(9) .
C32 C33 C34 C35 4.2(19) .
C30 C33 C34 C35 -179.6(12) .
C33 C34 C35 C36 -6(2) .
C34 C35 C36 N31 5(2) .
N71 C72 C73 C74 -3(2) .
N71 C72 C73 C70 -178.7(13) .
N7 C70 C73 C72 -119.7(14) .
N7 C70 C73 C74 65(2) .
C72 C73 C74 C75 2(2) .
C70 C73 C74 C75 177.7(16) .
C73 C74 C75 C76 1(3) .
C74 C75 C76 N71 -5(4) .
C9 C8 N1 C5 -76.6(10) .
C9 C8 N1 C2 158.4(9) .
C9 C8 N1 Cu1 43.1(11) .
C6 C5 N1 C8 154.8(8) .
C6 C5 N1 C2 -82.1(9) .
C6 C5 N1 Cu1 35.7(9) .
C3 C2 N1 C8 -78.0(10) .
C3 C2 N1 C5 156.6(9) .
C3 C2 N1 Cu1 37.8(11) .
C33 C30 N4 C3 66.0(12) .
C33 C30 N4 Cu1 -169.4(7) .
C2 C3 N4 C30 163.9(9) .
C2 C3 N4 Cu1 33.9(12) .
C73 C70 N7 C6 43.2(18) .
C73 C70 N7 Cu1 175.1(10) .
C5 C6 N7 C70 176.2(10) .
C5 C6 N7 Cu1 38.4(12) .
C8 C9 N10 C20 -107.8(11) .
C8 C9 N10 Cu1 23.0(13) .
C23 C20 N10 C9 -60.7(11) .
C23 C20 N10 Cu1 173.4(6) .
C25 C26 N21 C22 -5.5(17) .
C25 C26 N21 Cu2 177.2(9) .
C23 C22 N21 C26 5.7(15) .
C23 C22 N21 Cu2 -177.1(7) .
C33 C32 N31 C36 -0.1(14) .
C33 C32 N31 Cu2 176.9(7) 3_556
C35 C36 N31 C32 -2.0(18) .
C35 C36 N31 Cu2 -179.0(12) 3_556
C75 C76 N71 C72 4(4) .
C75 C76 N71 Cu3 -175(2) .
C73 C72 N71 C76 0(2) .
C73 C72 N71 Cu3 179.1(11) .

loop_
_publcif_info_exptl_table_extra_item
sin_theta_over_lambda_max
